data_2013755
loop_
_publ_author_name
'Kooijman, Huub'
'Spek, Anthony L.'
'Albada, Gerard A. van'
'Gamez, Patrick'
'Reedijk, Jan'

_publ_section_title
;Bis[bis(pyrimidin-2-yl-\k<i>N</i>)amine](dicyanamido-\k<i>N</i>^1^)(trifluoromethanesulfonato-\k<i>O</i>)copper(II)
 ethanol hemisolvate forms a hydrogen-bonded chain
;
_journal_issue 2
_journal_name_full 'Acta Crystallographica Section C'
_journal_page_first m51
_journal_page_last m54
_journal_paper_doi 10.1107/S0108270103028385
_journal_volume 60
_journal_year 2004
_chemical_formula_iupac '[Cu (C F3 S O3) (C2 N3) (C8 H7 N5)2] , 0.5C2 H6 O'
_chemical_formula_moiety 'C19 H14 Cu F3 N13 O3 S , 0.5(C2 H6 O)'
_chemical_formula_structural '(Cu 2+) (C2 N3)- (S O3 C F3)- 2(C8 H7 N5)'
_chemical_formula_sum 'C20 H17 Cu F3 N13 O3.5 S'
_chemical_formula_weight 625.05
_chemical_name_systematic
;
Bis[bis(pyrimidin-2-yl-\kN)amine](dicyanamido-
\kN^1^)(trifluoromethanesulfonato-\kO)copper(II) ethanol hemisolvate
;
_space_group_IT_number 14
_symmetry_cell_setting monoclinic
_symmetry_space_group_name_Hall '-P 2ybc'
_symmetry_space_group_name_H-M 'P 1 21/c 1'
_atom_sites_solution_hydrogens geom
_atom_sites_solution_primary direct
_atom_sites_solution_secondary difmap
_cell_angle_alpha 90
_cell_angle_beta 97.047(8)
_cell_angle_gamma 90
_cell_formula_units_Z 4
_cell_length_a 9.972(2)
_cell_length_b 13.751(2)
_cell_length_c 18.516(4)
_cell_measurement_reflns_used 304
_cell_measurement_temperature 150
_cell_measurement_theta_max 25.0
_cell_measurement_theta_min 2.0
_cell_volume 2519.8(8)
_computing_cell_refinement 'DENZO (Otwinowski & Minor, 1997)'
_computing_data_collection 'COLLECT (Nonius, 1998)'
_computing_data_reduction DENZO
_computing_molecular_graphics 'PLATON (Spek, 2003)'
_computing_publication_material PLATON
_computing_structure_refinement 'SHELXL97 (Sheldrick, 1997)'
_computing_structure_solution 'SHELXS86 (Sheldrick, 1985)'
_diffrn_ambient_temperature 150
_diffrn_detector_area_resol_mean 18.4
_diffrn_measured_fraction_theta_full 0.998
_diffrn_measured_fraction_theta_max 0.998
_diffrn_measurement_device_type 'Nonius Kappa CCD area-detector'
_diffrn_measurement_method '\f scans and \w scans with \k offset'
_diffrn_radiation_monochromator graphite
_diffrn_radiation_source 'Rotating anode'
_diffrn_radiation_type MoK\a
_diffrn_radiation_wavelength 0.71073
_diffrn_reflns_av_R_equivalents 0.119
_diffrn_reflns_av_sigmaI/netI 0.069
_diffrn_reflns_limit_h_max 12
_diffrn_reflns_limit_h_min -12
_diffrn_reflns_limit_k_max 17
_diffrn_reflns_limit_k_min -17
_diffrn_reflns_limit_l_max 23
_diffrn_reflns_limit_l_min -23
_diffrn_reflns_number 56102
_diffrn_reflns_reduction_process ' ?'
_diffrn_reflns_theta_full 27.41
_diffrn_reflns_theta_max 27.41
_diffrn_reflns_theta_min 1.85
_diffrn_standards_number 0
_exptl_absorpt_coefficient_mu 1.023
_exptl_crystal_colour blue-green
_exptl_crystal_density_diffrn 1.648
_exptl_crystal_density_meas ?
_exptl_crystal_density_method 'not measured'
_exptl_crystal_description block
_exptl_crystal_F_000 1260
_exptl_crystal_size_max 0.2
_exptl_crystal_size_mid 0.1
_exptl_crystal_size_min 0.1
_refine_diff_density_max 0.36
_refine_diff_density_min -0.55
_refine_ls_abs_structure_details none
_refine_ls_extinction_method none
_refine_ls_goodness_of_fit_ref 1.037
_refine_ls_hydrogen_treatment mixed
_refine_ls_matrix_type full
_refine_ls_number_parameters 367
_refine_ls_number_reflns 5712
_refine_ls_number_restraints 0
_refine_ls_restrained_S_all 1.037
_refine_ls_R_factor_all 0.085
_refine_ls_R_factor_gt 0.043
_refine_ls_shift/su_max 0.001
_refine_ls_shift/su_mean 0.000
_refine_ls_structure_factor_coef Fsqd
_refine_ls_weighting_details 'w = 1/[\s^2^(F~o~^2^)+(0.0468P)^2^] where P=(F~o~^2^+2Fc^2^)/3'
_refine_ls_weighting_scheme calc
_refine_ls_wR_factor_gt 0.095
_refine_ls_wR_factor_ref 0.104
_reflns_number_gt 3766
_reflns_number_total 5712
_reflns_threshold_expression I>2\s(I)
_cod_data_source_file fa1041.cif
_cod_data_source_block I
_cod_depositor_comments
;
The following automatic conversions were performed:
'_symmetry_cell_setting' value 'Monoclinic' changed to 'monoclinic'
according to '/home/saulius/struct/CIF-dictionaries/cif_core.dic'
dictionary named 'cif_core.dic' version 2.4.1 from 2010-06-29.

Automatic conversion script
Id: cif_fix_enum 1527 2010-12-29 10:47:43Z saulius 

The following automatic conversions were performed:

'_symmetry_cell_setting' value 'Monoclinic' changed to 'monoclinic'
according to /home/saulius/struct/CIF-dictionaries/cif_core.dic
dictionary named 'cif_core.dic' version 2.4.1 from 2010-06-29.

Automatic conversion script
Id: cif_fix_values 1715 2011-07-08 13:25:40Z adriana 

The following automatic conversions were performed:

'_exptl_crystal_density_meas' value 'not measured' was changed to '?'
- the value is perceived as not measured.

Automatic conversion script
Id: cif_fix_values 3008 2015-01-20 13:52:24Z robertas 
;
_cod_original_sg_symbol_H-M 'P 21/c'
_cod_original_formula_sum 'C19 H14 Cu F3 N13 O3 S , 0.5(C2 H6 O)'
_cod_database_code 2013755
_cod_database_fobs_code 2013755

loop_
_symmetry_equiv_pos_as_xyz
x,y,z
-x,1/2+y,1/2-z
-x,-y,-z
x,1/2-y,1/2+z

loop_
_atom_site_aniso_label
_atom_site_aniso_U_11
_atom_site_aniso_U_22
_atom_site_aniso_U_33
_atom_site_aniso_U_12
_atom_site_aniso_U_13
_atom_site_aniso_U_23
Cu1 0.0180(2) 0.0234(2) 0.0129(2) 0.00090(10) -0.00210(10) -0.00140(10)
S1 0.0414(5) 0.0448(5) 0.0331(5) -0.0157(4) -0.0100(4) 0.0112(4)
F1 0.0609(14) 0.0579(12) 0.0464(12) -0.0185(10) -0.0071(10) 0.0251(10)
F2 0.0313(12) 0.1089(18) 0.0568(14) 0.0190(11) -0.0024(10) 0.0155(12)
F3 0.0728(15) 0.0511(12) 0.0391(11) -0.0087(11) 0.0136(10) -0.0051(10)
O1 0.0423(13) 0.0414(12) 0.0315(12) -0.0127(10) 0.0024(10) 0.0045(10)
O2 0.0257(14) 0.138(3) 0.083(2) -0.0064(15) -0.0095(13) 0.0698(19)
O3 0.147(3) 0.0470(16) 0.0524(17) -0.0349(17) 0.0033(17) -0.0130(13)
N1 0.0369(16) 0.0254(14) 0.0477(17) -0.0049(12) 0.0098(13) -0.0149(12)
N2 0.0253(14) 0.0300(14) 0.0222(13) 0.0004(11) 0.0006(10) -0.0066(11)
N3 0.0386(17) 0.0266(14) 0.0332(15) 0.0068(12) 0.0023(13) 0.0001(11)
N11 0.0161(11) 0.0242(12) 0.0104(11) 0.0018(10) -0.0010(9) 0.0009(10)
N21 0.0249(13) 0.0293(13) 0.0098(11) -0.0080(10) -0.0034(10) 0.0018(10)
N111 0.0181(12) 0.0205(12) 0.0130(11) 0.0007(9) 0.0007(9) -0.0007(9)
N113 0.0169(11) 0.0220(12) 0.0163(11) -0.0003(10) -0.0013(9) -0.0010(9)
N121 0.0180(12) 0.0165(11) 0.0178(12) -0.0006(9) -0.0018(9) 0.0004(9)
N123 0.0185(13) 0.0327(13) 0.0181(12) 0.0005(10) 0.0020(10) -0.0023(10)
N211 0.0196(12) 0.0234(12) 0.0114(11) 0.0002(9) -0.0003(9) 0.0004(9)
N213 0.0228(13) 0.0278(13) 0.0159(12) -0.0058(10) -0.0018(10) -0.0004(10)
N221 0.0242(13) 0.0243(12) 0.0128(12) -0.0028(10) -0.0022(9) -0.0002(9)
N223 0.0271(14) 0.0278(13) 0.0195(12) -0.0070(11) -0.0014(10) 0.0006(10)
C1 0.0215(16) 0.0317(18) 0.0225(16) -0.0063(13) -0.0011(12) -0.0009(13)
C2 0.0362(19) 0.0167(15) 0.0178(15) -0.0001(13) -0.0004(13) 0.0000(11)
C3 0.0284(18) 0.0366(19) 0.0352(19) -0.0027(14) 0.0016(14) 0.0067(15)
C112 0.0193(14) 0.0149(13) 0.0138(13) -0.0022(11) 0.0001(10) -0.0004(11)
C114 0.0171(14) 0.0259(16) 0.0245(15) 0.0003(12) -0.0014(11) -0.0004(12)
C115 0.0169(15) 0.0321(17) 0.0247(16) -0.0007(12) 0.0031(12) -0.0011(12)
C116 0.0212(15) 0.0265(15) 0.0154(14) 0.0001(12) 0.0018(12) 0.0018(11)
C122 0.0185(15) 0.0153(14) 0.0198(15) -0.0027(11) -0.0016(12) -0.0001(11)
C124 0.0248(16) 0.0369(17) 0.0253(16) 0.0042(14) 0.0069(13) -0.0037(13)
C125 0.0211(16) 0.0307(17) 0.0290(17) 0.0049(12) -0.0003(13) -0.0010(13)
C126 0.0213(15) 0.0238(15) 0.0197(15) 0.0017(12) -0.0044(12) 0.0005(11)
C212 0.0179(13) 0.0191(14) 0.0172(14) 0.0025(12) 0.0005(11) -0.0006(11)
C214 0.0237(16) 0.0303(16) 0.0255(17) -0.0057(13) -0.0007(13) -0.0018(13)
C215 0.0247(16) 0.0331(17) 0.0238(16) -0.0080(13) 0.0056(12) 0.0013(13)
C216 0.0280(16) 0.0266(15) 0.0136(14) 0.0010(12) 0.0030(12) 0.0008(11)
C222 0.0212(15) 0.0234(15) 0.0171(14) -0.0004(12) -0.0018(11) -0.0013(12)
C224 0.0360(18) 0.0242(16) 0.0231(16) -0.0072(13) 0.0023(13) 0.0034(12)
C225 0.0325(17) 0.0196(15) 0.0231(16) -0.0045(12) -0.0032(13) -0.0016(12)
C226 0.0316(17) 0.0225(15) 0.0173(15) -0.0017(12) -0.0064(12) -0.0035(12)

loop_
_atom_site_label
_atom_site_fract_x
_atom_site_fract_y
_atom_site_fract_z
_atom_site_U_iso_or_equiv
_atom_site_thermal_displace_type
_atom_site_calc_flag
_atom_site_refinement_flags
_atom_site_occupancy
_atom_site_type_symbol
Cu1 0.24153(3) 0.50090(2) 0.251020(10) 0.01840(10) Uani . . 1.000 Cu
S1 0.15554(9) 0.25256(6) 0.35456(4) 0.0410(3) Uani . . 1.000 S
F1 0.1753(2) 0.17557(14) 0.48504(10) 0.0562(7) Uani . . 1.000 F
F2 0.36370(19) 0.22129(16) 0.45168(11) 0.0663(9) Uani . . 1.000 F
F3 0.2260(2) 0.32628(14) 0.48366(9) 0.0538(7) Uani . . 1.000 F
O1 0.2312(2) 0.32820(14) 0.32466(10) 0.0386(7) Uani . . 1.000 O
O2 0.0182(2) 0.2769(2) 0.36276(15) 0.0836(13) Uani . . 1.000 O
O3 0.1737(3) 0.15685(18) 0.32620(14) 0.0829(13) Uani . . 1.000 O
N1 0.3835(3) 0.25713(17) 0.13134(14) 0.0363(9) Uani . . 1.000 N
N2 0.3122(2) 0.41020(17) 0.18235(12) 0.0260(8) Uani . . 1.000 N
N3 0.6131(3) 0.22466(16) 0.09952(13) 0.0330(9) Uani . . 1.000 N
N11 0.3461(2) 0.50682(15) 0.42174(11) 0.0171(7) Uani . . 1.000 N
N21 0.1101(2) 0.55680(16) 0.08638(12) 0.0218(7) Uani . . 1.000 N
N111 0.4262(2) 0.51345(14) 0.30691(11) 0.0173(7) Uani . . 1.000 N
N113 0.5737(2) 0.50088(14) 0.41791(11) 0.0187(7) Uani . . 1.000 N
N121 0.1662(2) 0.56215(14) 0.33589(11) 0.0178(7) Uani . . 1.000 N
N123 0.1623(2) 0.57220(16) 0.46456(11) 0.0231(7) Uani . . 1.000 N
N211 0.0578(2) 0.47928(14) 0.19397(11) 0.0183(7) Uani . . 1.000 N
N213 -0.0622(2) 0.44870(16) 0.07676(11) 0.0225(7) Uani . . 1.000 N
N221 0.2523(2) 0.63107(15) 0.18212(11) 0.0208(7) Uani . . 1.000 N
N223 0.2380(2) 0.68547(16) 0.05900(12) 0.0252(8) Uani . . 1.000 N
C1 0.3509(3) 0.3393(2) 0.15861(14) 0.0256(10) Uani . . 1.000 C
C2 0.5080(3) 0.24374(18) 0.11442(14) 0.0239(9) Uani . . 1.000 C
C3 0.2345(3) 0.2428(2) 0.44805(17) 0.0336(11) Uani . . 1.000 C
C112 0.4503(3) 0.50744(17) 0.37992(13) 0.0162(8) Uani . . 1.000 C
C114 0.6788(3) 0.50861(18) 0.37973(14) 0.0228(9) Uani . . 1.000 C
C115 0.6640(3) 0.52306(19) 0.30534(14) 0.0245(9) Uani . . 1.000 C
C116 0.5348(3) 0.52276(18) 0.27052(14) 0.0211(8) Uani . . 1.000 C
C122 0.2201(3) 0.54849(17) 0.40552(14) 0.0182(8) Uani . . 1.000 C
C124 0.0482(3) 0.6226(2) 0.45290(15) 0.0287(9) Uani . . 1.000 C
C125 -0.0101(3) 0.64883(19) 0.38402(15) 0.0272(10) Uani . . 1.000 C
C126 0.0514(3) 0.61543(18) 0.32654(15) 0.0222(9) Uani . . 1.000 C
C212 0.0344(3) 0.49427(18) 0.12168(14) 0.0182(8) Uani . . 1.000 C
C214 -0.1451(3) 0.3900(2) 0.10746(14) 0.0268(9) Uani . . 1.000 C
C215 -0.1360(3) 0.3762(2) 0.18219(15) 0.0270(9) Uani . . 1.000 C
C216 -0.0309(3) 0.42104(18) 0.22321(14) 0.0227(9) Uani . . 1.000 C
C222 0.2038(3) 0.62727(18) 0.11168(14) 0.0209(8) Uani . . 1.000 C
C224 0.3304(3) 0.75317(19) 0.07920(15) 0.0279(10) Uani . . 1.000 C
C225 0.3864(3) 0.76385(18) 0.15084(14) 0.0256(9) Uani . . 1.000 C
C226 0.3431(3) 0.70199(19) 0.20041(14) 0.0246(9) Uani . . 1.000 C
H3 0.370(3) 0.5074(17) 0.4693(14) 0.0260 Uiso . . 1.000 H
H5 0.090(3) 0.555(2) 0.0395(15) 0.0330 Uiso . . 1.000 H
H114 0.76760 0.50390 0.40490 0.0270 Uiso calc R 1.000 H
H115 0.73970 0.53270 0.27960 0.0290 Uiso calc R 1.000 H
H116 0.52110 0.52930 0.21910 0.0250 Uiso calc R 1.000 H
H124 0.00490 0.64150 0.49360 0.0340 Uiso calc R 1.000 H
H125 -0.08910 0.68810 0.37690 0.0330 Uiso calc R 1.000 H
H126 0.01200 0.63020 0.27850 0.0270 Uiso calc R 1.000 H
H214 -0.21330 0.35620 0.07700 0.0320 Uiso calc R 1.000 H
H215 -0.19950 0.33750 0.20360 0.0320 Uiso calc R 1.000 H
H216 -0.01950 0.41100 0.27440 0.0270 Uiso calc R 1.000 H
H224 0.35870 0.79530 0.04340 0.0330 Uiso calc R 1.000 H
H225 0.45240 0.81230 0.16480 0.0310 Uiso calc R 1.000 H
H226 0.37850 0.70920 0.25010 0.0290 Uiso calc R 1.000 H

loop_
_atom_type_symbol
_atom_type_description
_atom_type_scat_dispersion_real
_atom_type_scat_dispersion_imag
_atom_type_scat_source
S S 0.1246 0.1234 'International Tables Vol C Tables 4.2.6.8 and 6.1.1.4'
O O 0.0106 0.0060 'International Tables Vol C Tables 4.2.6.8 and 6.1.1.4'
N N 0.0061 0.0033 'International Tables Vol C Tables 4.2.6.8 and 6.1.1.4'
F F 0.0171 0.0103 'International Tables Vol C Tables 4.2.6.8 and 6.1.1.4'
Cu Cu 0.3201 1.2651 'International Tables Vol C Tables 4.2.6.8 and 6.1.1.4'
H H 0.0000 0.0000 'International Tables Vol C Tables 4.2.6.8 and 6.1.1.4'
C C 0.0033 0.0016 'International Tables Vol C Tables 4.2.6.8 and 6.1.1.4'

loop_
_geom_angle_atom_site_label_1
_geom_angle_atom_site_label_2
_geom_angle_atom_site_label_3
_geom_angle
_geom_angle_publ_flag
O1 Cu1 N2 79.13(8) yes
O1 Cu1 N111 84.62(7) yes
O1 Cu1 N121 86.20(7) yes
O1 Cu1 N211 92.61(7) yes
O1 Cu1 N221 174.31(7) yes
N2 Cu1 N111 90.52(8) yes
N2 Cu1 N121 165.33(9) yes
N2 Cu1 N211 86.72(8) yes
N2 Cu1 N221 95.38(9) yes
N111 Cu1 N121 88.17(8) yes
N111 Cu1 N211 176.41(8) yes
N111 Cu1 N221 96.99(8) yes
N121 Cu1 N211 93.93(8) yes
N121 Cu1 N221 99.29(8) yes
N211 Cu1 N221 85.56(8) yes
O1 S1 O2 115.16(15) no
O1 S1 O3 115.28(15) no
O1 S1 C3 103.54(13) no
O2 S1 O3 114.63(17) no
O2 S1 C3 102.94(15) no
O3 S1 C3 102.78(14) no
Cu1 O1 S1 150.64(12) no
C1 N1 C2 119.9(3) yes
Cu1 N2 C1 160.3(2) no
C112 N11 C122 127.4(2) yes
C212 N21 C222 132.0(2) yes
Cu1 N111 C112 123.52(18) no
Cu1 N111 C116 119.51(17) no
C112 N111 C116 116.9(2) no
C122 N11 H3 109.9(19) no
C112 N11 H3 115.6(19) no
C112 N113 C114 116.4(2) no
Cu1 N121 C126 121.27(17) no
C122 N121 C126 115.5(2) no
Cu1 N121 C122 123.13(17) no
C212 N21 H5 112.9(19) no
C222 N21 H5 114.9(19) no
C122 N123 C124 116.2(2) no
Cu1 N211 C212 122.18(18) no
Cu1 N211 C216 118.20(17) no
C212 N211 C216 116.5(2) no
C212 N213 C214 116.9(2) no
Cu1 N221 C222 119.68(16) no
C222 N221 C226 115.2(2) no
Cu1 N221 C226 121.40(17) no
C222 N223 C224 116.3(2) no
N1 C1 N2 175.0(3) no
N1 C2 N3 174.7(3) no
F1 C3 F2 108.1(2) no
F1 C3 F3 106.5(2) no
S1 C3 F1 112.0(2) no
S1 C3 F2 111.9(2) no
F2 C3 F3 106.9(2) no
S1 C3 F3 111.2(2) no
N11 C112 N111 120.9(2) no
N11 C112 N113 114.4(2) no
N111 C112 N113 124.7(2) no
N113 C114 C115 122.9(3) no
C114 C115 C116 116.7(3) no
N111 C116 C115 122.1(2) no
N11 C122 N123 113.3(2) no
N121 C122 N123 125.9(3) no
N11 C122 N121 120.8(2) no
N123 C124 C125 122.8(3) no
C124 C125 C126 116.8(3) no
N121 C126 C125 122.3(3) no
N21 C212 N213 113.2(2) no
N211 C212 N213 124.5(2) no
N21 C212 N211 122.3(2) no
N213 C214 C215 122.7(3) no
C115 C114 H114 118.53 no
N113 C114 H114 118.57 no
C214 C215 C216 116.4(3) no
C114 C115 H115 121.73 no
C116 C115 H115 121.62 no
C115 C116 H116 118.92 no
N111 C116 H116 118.95 no
N211 C216 C215 122.7(2) no
N221 C222 N223 126.5(2) no
N21 C222 N223 113.2(2) no
N21 C222 N221 120.4(2) no
N223 C224 C225 121.9(3) no
C125 C124 H124 118.67 no
N123 C124 H124 118.56 no
C126 C125 H125 121.63 no
C224 C225 C226 117.2(3) no
C124 C125 H125 121.56 no
N221 C226 C225 122.9(2) no
N121 C126 H126 118.85 no
C125 C126 H126 118.85 no
N213 C214 H214 118.67 no
C215 C214 H214 118.64 no
C214 C215 H215 121.79 no
C216 C215 H215 121.79 no
N211 C216 H216 118.71 no
C215 C216 H216 118.64 no
N223 C224 H224 119.06 no
C225 C224 H224 119.05 no
C224 C225 H225 121.37 no
C226 C225 H225 121.46 no
N221 C226 H226 118.58 no
C225 C226 H226 118.53 no

loop_
_geom_bond_atom_site_label_1
_geom_bond_atom_site_label_2
_geom_bond_site_symmetry_1
_geom_bond_site_symmetry_2
_geom_bond_distance
_geom_bond_publ_flag
Cu1 O1 . . 2.747(2) yes
Cu1 N2 . . 1.972(2) yes
Cu1 N111 . . 2.006(2) yes
Cu1 N121 . . 2.008(2) yes
Cu1 N211 . . 2.021(2) yes
Cu1 N221 . . 2.208(2) yes
S1 O1 . . 1.435(2) no
S1 O2 . . 1.436(2) no
S1 O3 . . 1.437(3) no
S1 C3 . . 1.817(3) no
F1 C3 . . 1.331(4) no
F2 C3 . . 1.316(4) no
F3 C3 . . 1.332(3) no
N1 C1 . . 1.295(4) no
N1 C2 . . 1.330(4) no
N2 C1 . . 1.155(4) no
N3 C2 . . 1.146(4) no
N11 C112 . . 1.370(3) no
N11 C122 . . 1.380(4) no
N21 C212 . . 1.363(3) no
N21 C222 . . 1.387(3) no
N111 C112 . . 1.346(3) no
N111 C116 . . 1.350(4) no
N11 H3 . . 0.88(3) no
N113 C114 . . 1.338(4) no
N113 C112 . . 1.343(4) no
N121 C122 . . 1.348(3) no
N121 C126 . . 1.352(3) no
N21 H5 . . 0.87(3) no
N123 C122 . . 1.337(3) no
N123 C124 . . 1.327(4) no
N211 C212 . . 1.346(3) no
N211 C216 . . 1.354(3) no
N213 C212 . . 1.348(3) no
N213 C214 . . 1.332(4) no
N221 C226 . . 1.346(3) no
N221 C222 . . 1.335(3) no
N223 C222 . . 1.338(3) no
N223 C224 . . 1.331(4) no
C114 C115 . . 1.382(4) no
C115 C116 . . 1.368(4) no
C124 C125 . . 1.383(4) no
C125 C126 . . 1.371(4) no
C214 C215 . . 1.389(4) no
C114 H114 . . 0.9509 no
C215 C216 . . 1.364(4) no
C115 H115 . . 0.9502 no
C116 H116 . . 0.9494 no
C124 H124 . . 0.9496 no
C224 C225 . . 1.383(4) no
C225 C226 . . 1.360(4) no
C125 H125 . . 0.9508 no
C126 H126 . . 0.9493 no
C214 H214 . . 0.9500 no
C215 H215 . . 0.9502 no
C216 H216 . . 0.9508 no
C224 H224 . . 0.9490 no
C225 H225 . . 0.9498 no
C226 H226 . . 0.9493 no

loop_
_geom_contact_atom_site_label_1
_geom_contact_atom_site_label_2
_geom_contact_distance
_geom_contact_site_symmetry_2
_geom_contact_publ_flag
Cu1 N11 3.206(2) . no
Cu1 N21 3.259(2) . no
S1 C216 3.692(3) . no
S1 H216 3.0595 . no
F1 O2 2.941(3) . no
F1 O3 2.950(3) . no
F2 O1 2.946(3) . no
F2 O3 2.948(3) . no
F2 C224 3.202(4) 2_645 no
F2 C225 3.364(4) 2_645 no
F2 C2 3.212(3) 4_555 no
F3 O1 2.951(3) . no
F3 O2 2.937(3) . no
F3 N11 3.041(3) . no
F3 C124 3.184(4) 3_566 no
F3 N1 3.195(3) 4_555 no
F3 H124 2.4317 3_566 no
O1 F2 2.946(3) . no
O1 F3 2.951(3) . no
O1 N2 3.064(3) . no
O1 N11 3.174(3) . no
O1 N111 3.246(3) . no
O1 C112 3.369(3) . no
O1 C122 3.387(3) . no
O1 C216 3.284(3) . no
O2 C216 3.246(4) . no
O2 F1 2.941(3) . no
O2 F3 2.937(3) . no
O2 C222 3.101(4) 2_545 no
O3 F2 2.948(3) . no
O3 F1 2.950(3) . no
O3 C212 3.275(4) 2_545 no
O1 H216 2.8003 . no
O2 H216 2.4632 . no
O3 H115 2.8130 2_645 no
O3 H126 2.5379 2_545 no
N1 F3 3.195(3) 4_554 no
N2 O1 3.064(3) . no
N2 N21 3.226(3) . no
N2 N111 2.826(3) . no
N2 N211 2.742(3) . no
N2 N221 3.095(3) . no
N2 C116 3.017(4) . no
N2 C212 3.084(4) . no
N2 C222 3.383(3) . no
N3 N11 3.055(3) 2_645 no
N3 C214 3.304(4) 1_655 no
N3 C112 3.086(3) 2_645 no
N3 C122 2.947(4) 2_645 no
N3 N121 3.259(3) 2_645 no
N3 C224 3.438(4) 3_665 no
N11 N113 2.981(3) 3_666 no
N11 Cu1 3.206(2) . no
N11 F3 3.041(3) . no
N11 O1 3.174(3) . no
N11 N3 3.055(3) 2_655 no
N21 N213 3.001(3) 3_565 no
N21 N2 3.226(3) . no
N21 Cu1 3.259(2) . no
N2 H116 2.6715 . no
N3 H226 2.7835 2_645 no
N3 H224 2.7092 3_665 no
N3 H214 2.5729 1_655 no
N111 O1 3.246(3) . no
N111 N2 2.826(3) . no
N111 N121 2.793(3) . no
N111 N221 3.159(3) . no
N111 C122 2.951(4) . no
N111 C226 3.301(3) . no
N113 N11 2.981(3) 3_666 no
N121 C216 3.313(3) . no
N121 N3 3.259(3) 2_655 no
N121 N111 2.793(3) . no
N121 N211 2.945(3) . no
N121 N221 3.216(3) . no
N121 C112 2.948(4) . no
N123 C114 3.307(3) 3_666 no
N211 N221 2.876(3) . no
N211 C222 3.021(3) . no
N111 H226 2.9078 . no
N211 N121 2.945(3) . no
N211 N2 2.742(3) . no
N211 C126 3.094(3) . no
N213 N21 3.001(3) 3_565 no
N113 H3 2.10(3) 3_666 no
N121 H216 2.9203 . no
N221 C212 2.986(3) . no
N221 C116 3.421(4) . no
N221 N111 3.159(3) . no
N221 N121 3.216(3) . no
N221 N2 3.095(3) . no
N221 N211 2.876(3) . no
N123 H224 2.9300 4_565 no
N223 C214 3.276(3) 3_565 no
N123 H114 2.6479 3_666 no
N211 H126 2.6722 . no
N213 H5 2.14(3) 3_565 no
N223 H214 2.5648 3_565 no
C2 C112 3.276(3) 2_645 no
C2 F2 3.212(3) 4_554 no
C2 H226 2.6651 2_645 no
C112 N3 3.086(3) 2_655 no
C112 C2 3.276(3) 2_655 no
C114 C224 3.598(4) 2_645 no
C114 C225 3.461(4) 2_645 no
C114 N123 3.307(3) 3_666 no
C116 C226 3.287(4) . no
C122 N3 2.947(4) 2_655 no
C124 F3 3.184(4) 3_566 no
C126 C216 3.331(4) . no
C112 H225 3.0041 2_645 no
C212 O3 3.275(4) 2_555 no
C114 H225 3.0682 2_645 no
C214 N3 3.304(4) 1_455 no
C114 H3 2.90(3) 3_666 no
C214 N223 3.276(3) 3_565 no
C216 S1 3.692(3) . no
C116 H226 3.0001 . no
C216 C126 3.331(4) . no
C216 O2 3.246(4) . no
C222 O2 3.101(4) 2_555 no
C224 N3 3.438(4) 3_665 no
C224 F2 3.202(4) 2_655 no
C224 C114 3.598(4) 2_655 no
C225 F2 3.364(4) 2_655 no
C225 C114 3.461(4) 2_655 no
C125 H114 3.0407 1_455 no
C126 H216 3.0277 . no
C226 C116 3.287(4) . no
C214 H5 2.94(3) 3_565 no
C216 H115 3.0441 1_455 no
C216 H126 3.0653 . no
C226 H116 2.9595 . no
C226 H215 3.0506 2_555 no
H3 N113 2.10(3) 3_666 no
H3 C114 2.90(3) 3_666 no
H5 N213 2.14(3) 3_565 no
H5 C214 2.94(3) 3_565 no
H114 C125 3.0407 1_655 no
H114 N123 2.6479 3_666 no
H115 C216 3.0441 1_655 no
H115 O3 2.8130 2_655 no
H116 N2 2.6715 . no
H116 C226 2.9595 . no
H124 F3 2.4317 3_566 no
H126 N211 2.6722 . no
H126 C216 3.0653 . no
H126 O3 2.5379 2_555 no
H214 N3 2.5729 1_455 no
H214 N223 2.5648 3_565 no
H215 C226 3.0506 2_545 no
H216 S1 3.0595 . no
H216 O1 2.8003 . no
H216 O2 2.4632 . no
H216 N121 2.9203 . no
H216 C126 3.0277 . no
H224 N3 2.7092 3_665 no
H224 N123 2.9300 4_564 no
H225 C112 3.0041 2_655 no
H225 C114 3.0682 2_655 no
H226 N111 2.9078 . no
H226 C116 3.0001 . no
H226 N3 2.7835 2_655 no
H226 C2 2.6651 2_655 no

loop_
_geom_hbond_atom_site_label_D
_geom_hbond_atom_site_label_H
_geom_hbond_atom_site_label_A
_geom_hbond_site_symmetry_A
_geom_hbond_distance_DH
_geom_hbond_distance_HA
_geom_hbond_distance_DA
_geom_hbond_angle_DHA
_geom_hbond_publ_flag
N11 H3 N113 3_666 0.88(3) 2.10(3) 2.981(3) 176(2) yes
N21 H5 N213 3_565 0.87(3) 2.14(3) 3.001(3) 174(3) yes
C114 H114 N123 3_666 0.95 2.65 3.307(3) 127 yes
C214 H214 N223 3_565 0.95 2.56 3.276(3) 132 yes
C124 H124 F3 3_566 0.95 2.43 3.184(4) 136 no
C216 H216 O2 . 0.95 2.46 3.246(4) 140 no

loop_
_geom_torsion_atom_site_label_1
_geom_torsion_atom_site_label_2
_geom_torsion_atom_site_label_3
_geom_torsion_atom_site_label_4
_geom_torsion
_geom_torsion_publ_flag
N2 Cu1 O1 S1 -114.7(2) no
N111 Cu1 O1 S1 153.8(2) no
N121 Cu1 O1 S1 65.2(2) no
N211 Cu1 O1 S1 -28.5(2) no
O1 Cu1 N111 C112 -54.09(18) no
O1 Cu1 N111 C116 121.85(18) no
N2 Cu1 N111 C112 -133.11(19) no
N2 Cu1 N111 C116 42.82(19) no
N121 Cu1 N111 C112 32.27(19) no
N121 Cu1 N111 C116 -151.80(18) no
N221 Cu1 N111 C112 131.41(19) no
N221 Cu1 N111 C116 -52.66(19) no
O1 Cu1 N121 C122 51.13(19) no
O1 Cu1 N121 C126 -124.55(19) no
N111 Cu1 N121 C122 -33.6(2) no
N111 Cu1 N121 C126 150.72(19) no
N211 Cu1 N121 C122 143.5(2) no
N211 Cu1 N121 C126 -32.2(2) no
N221 Cu1 N121 C122 -130.38(19) no
N221 Cu1 N121 C126 53.9(2) no
O1 Cu1 N211 C212 -134.19(19) no
O1 Cu1 N211 C216 25.09(18) no
N2 Cu1 N211 C212 -55.24(19) no
N2 Cu1 N211 C216 104.04(19) no
N121 Cu1 N211 C212 139.45(19) no
N121 Cu1 N211 C216 -61.28(19) no
N221 Cu1 N211 C212 40.41(19) no
N221 Cu1 N211 C216 -160.31(19) no
N2 Cu1 N221 C222 47.4(2) no
N2 Cu1 N221 C226 -109.9(2) no
N111 Cu1 N221 C222 138.6(2) no
N111 Cu1 N221 C226 -18.7(2) no
N121 Cu1 N221 C222 -132.2(2) no
N121 Cu1 N221 C226 70.6(2) no
N211 Cu1 N221 C222 -38.9(2) no
N211 Cu1 N221 C226 163.8(2) no
O2 S1 O1 Cu1 -16.6(3) no
O3 S1 O1 Cu1 120.4(2) no
C3 S1 O1 Cu1 -128.2(2) no
O1 S1 C3 F1 179.3(2) no
O1 S1 C3 F2 -59.2(2) no
O1 S1 C3 F3 60.2(2) no
O2 S1 C3 F1 59.0(2) no
O2 S1 C3 F2 -179.4(2) no
O2 S1 C3 F3 -60.0(2) no
O3 S1 C3 F1 -60.4(2) no
O3 S1 C3 F2 61.2(2) no
O3 S1 C3 F3 -179.4(2) no
C122 N11 C112 N111 -28.0(4) no
C122 N11 C112 N113 152.5(2) no
C112 N11 C122 N121 26.3(4) no
C112 N11 C122 N123 -153.6(2) no
C222 N21 C212 N211 -12.3(4) no
C222 N21 C212 N213 169.0(3) no
C212 N21 C222 N221 12.6(4) no
C212 N21 C222 N223 -168.5(3) no
C216 N211 C212 N213 -6.4(4) no
Cu1 N211 C212 N21 -25.3(3) no
Cu1 N211 C212 N213 153.2(2) no
Cu1 N211 C216 C215 -158.0(2) no
C212 N211 C216 C215 2.5(4) no
C112 N111 C116 H116 -177.98 no
C216 N211 C212 N21 175.1(2) no
Cu1 N111 C116 H116 5.81 no
C214 N213 C212 N211 4.7(4) no
C214 N213 C212 N21 -176.7(2) no
C212 N213 C214 C215 1.0(4) no
C112 N113 C114 H114 -179.63 no
Cu1 N221 C222 N21 21.0(3) no
Cu1 N221 C222 N223 -157.7(2) no
Cu1 N121 C126 H126 -7.39 no
C122 N121 C126 H126 176.61 no
C226 N221 C222 N223 0.9(4) no
Cu1 N221 C226 C225 156.2(2) no
C226 N221 C222 N21 179.6(2) no
C222 N221 C226 C225 -2.0(4) no
C122 N123 C124 H124 -179.16 no
C222 N223 C224 C225 -1.0(4) no
C224 N223 C222 N21 -178.2(2) no
C224 N223 C222 N221 0.6(4) no
N113 C114 C115 H115 175.74 no
H114 C114 C115 C116 175.66 no
N213 C214 C215 C216 -4.4(4) no
H114 C114 C115 H115 -4.31 no
C114 C115 C116 H116 -176.96 no
H115 C115 C116 N111 -177.00 no
C214 C215 C216 N211 2.5(4) no
H115 C115 C116 H116 3.01 no
N223 C224 C225 C226 0.0(4) no
H124 C124 C125 H125 3.54 no
N123 C124 C125 H125 -176.37 no
H124 C124 C125 C126 -176.40 no
C224 C225 C226 N221 1.6(4) no
C124 C125 C126 H126 177.75 no
H125 C125 C126 N121 177.83 no
H125 C125 C126 H126 -2.20 no
